data_7249331
loop_
_publ_author_name
'Wang, Weizhou'
'Ji, Baoming'

_publ_section_title
;
 The C--I&#x22EF;O halogen bonding in crown ether chemistry
;
_journal_issue 38
_journal_name_full CrystEngComm
_journal_page_first 5309
_journal_page_last 5313
_journal_paper_doi 10.1039/D4CE00853G
_journal_volume 26
_journal_year 2024
_chemical_formula_moiety '2(C6 F3 I3), C12 H24 O6'
_chemical_formula_sum 'C24 H24 F6 I6 O6'
_chemical_formula_weight 1283.87
_space_group_crystal_system monoclinic
_space_group_IT_number 14
_space_group_name_Hall '-P 2ybc'
_space_group_name_H-M_alt 'P 1 21/c 1'
_symmetry_Int_Tables_number 14
_atom_sites_solution_primary dual
_audit_creation_date 2016-09-05
_audit_creation_method
;
Olex2 1.2
(compiled 2016.08.25 svn.r3337 for OlexSys, GUI svn.r5221)
;
_audit_update_record
;
2023-07-17 deposited with the CCDC.	2024-09-11 downloaded from the CCDC.
;
_cell_angle_alpha 90
_cell_angle_beta 115.244(8)
_cell_angle_gamma 90
_cell_formula_units_Z 2
_cell_length_a 8.5263(6)
_cell_length_b 25.6556(16)
_cell_length_c 8.8944(5)
_cell_measurement_reflns_used 2559
_cell_measurement_temperature 293(2)
_cell_measurement_theta_max 28.1300
_cell_measurement_theta_min 3.5460
_cell_volume 1759.8(2)
_computing_cell_refinement
;
CrysAlisPro, Agilent Technologies,
Version 1.171.36.32 (release 02-08-2013 CrysAlis171 .NET)
(compiled Aug  2 2013,16:46:58)
;
_computing_data_collection
;
CrysAlisPro, Agilent Technologies,
Version 1.171.36.32 (release 02-08-2013 CrysAlis171 .NET)
(compiled Aug  2 2013,16:46:58)
;
_computing_data_reduction
;
CrysAlisPro, Agilent Technologies,
Version 1.171.36.32 (release 02-08-2013 CrysAlis171 .NET)
(compiled Aug  2 2013,16:46:58)
;
_computing_molecular_graphics 'Olex2 (Dolomanov et al., 2009)'
_computing_publication_material 'Olex2 (Dolomanov et al., 2009)'
_computing_structure_refinement 'olex2.refine (Bourhis et al., 2015)'
_computing_structure_solution 'ShelXT (Sheldrick, 2015)'
_diffrn_ambient_temperature 293(2)
_diffrn_detector_area_resol_mean 16.2542
_diffrn_measured_fraction_theta_full 0.9966
_diffrn_measured_fraction_theta_max 0.9966
_diffrn_measurement_details
;
#__ type_ start__ end____ width___ exp.time_
  1 omega  -23.00   60.00   1.0000    3.5100
omega____ theta____ kappa____ phi______ frames
    -       18.5767  -99.0000 -150.0000 83

#__ type_ start__ end____ width___ exp.time_
  2 omega   -9.00   17.00   1.0000    3.5100
omega____ theta____ kappa____ phi______ frames
    -       18.5767   77.0000   90.0000 26

#__ type_ start__ end____ width___ exp.time_
  3 omega   54.00   88.00   1.0000    3.5100
omega____ theta____ kappa____ phi______ frames
    -       18.5767   77.0000   90.0000 34

#__ type_ start__ end____ width___ exp.time_
  4 omega   -2.00   35.00   1.0000    3.5100
omega____ theta____ kappa____ phi______ frames
    -       18.5767   57.0000   90.0000 37

#__ type_ start__ end____ width___ exp.time_
  5 omega    6.00   87.00   1.0000    3.5100
omega____ theta____ kappa____ phi______ frames
    -       18.5767   57.0000    0.0000 81
;
_diffrn_measurement_device_type 'Xcalibur, Eos, Gemini'
_diffrn_measurement_method '\w scans'
_diffrn_orient_matrix_UB_11 -0.0636758000
_diffrn_orient_matrix_UB_12 -0.0148180000
_diffrn_orient_matrix_UB_13 -0.0644716000
_diffrn_orient_matrix_UB_21 -0.0462885000
_diffrn_orient_matrix_UB_22 0.0231851000
_diffrn_orient_matrix_UB_23 -0.0357555000
_diffrn_orient_matrix_UB_31 0.0476072000
_diffrn_orient_matrix_UB_32 0.0026668000
_diffrn_orient_matrix_UB_33 -0.0483324000
_diffrn_radiation_monochromator graphite
_diffrn_radiation_type 'Mo K\a'
_diffrn_radiation_wavelength 0.71073
_diffrn_reflns_av_R_equivalents 0.0435
_diffrn_reflns_av_unetI/netI 0.0538
_diffrn_reflns_limit_h_max 10
_diffrn_reflns_limit_h_min -10
_diffrn_reflns_limit_k_max 33
_diffrn_reflns_limit_k_min -32
_diffrn_reflns_limit_l_max 11
_diffrn_reflns_limit_l_min -9
_diffrn_reflns_number 8707
_diffrn_reflns_theta_full 26.0000
_diffrn_reflns_theta_max 25.50
_diffrn_reflns_theta_min 3.19
_diffrn_source 'Enhance (Mo) X-ray Source'
_diffrn_standards_number 0
_exptl_absorpt_coefficient_mu 5.361
_exptl_absorpt_correction_T_max 1.00000
_exptl_absorpt_correction_T_min 0.17258
_exptl_absorpt_correction_type multi-scan
_exptl_absorpt_process_details
;
CrysAlisPro, Agilent Technologies,
Version 1.171.36.32 (release 02-08-2013 CrysAlis171 .NET)
(compiled Aug  2 2013,16:46:58)
Empirical absorption correction using spherical harmonics,
 implemented in SCALE3 ABSPACK scaling algorithm.
;
_exptl_crystal_colour 'clear light yellow'
_exptl_crystal_colour_lustre clear
_exptl_crystal_colour_modifier light
_exptl_crystal_colour_primary yellow
_exptl_crystal_density_diffrn 2.4227
_exptl_crystal_density_method 'not measured'
_exptl_crystal_description block
_exptl_crystal_F_000 1171.7407
_exptl_crystal_size_max 0.35
_exptl_crystal_size_mid 0.29
_exptl_crystal_size_min 0.21
_refine_diff_density_max 2.3749
_refine_diff_density_min -1.6558
_refine_diff_density_rms 0.2542
_refine_ls_d_res_high 0.8255
_refine_ls_d_res_low 6.3765
_refine_ls_goodness_of_fit_ref 1.0778
_refine_ls_hydrogen_treatment mixed
_refine_ls_matrix_type full
_refine_ls_number_constraints 18
_refine_ls_number_parameters 189
_refine_ls_number_reflns 3266
_refine_ls_number_restraints 0
_refine_ls_restrained_S_all 1.0778
_refine_ls_R_factor_all 0.0815
_refine_ls_R_factor_gt 0.0629
_refine_ls_shift/su_max 0.0000
_refine_ls_shift/su_mean 0.0000
_refine_ls_structure_factor_coef Fsqd
_refine_ls_weighting_details 'w=1/[\s^2^(Fo^2^)+(0.0578P)^2^+16.7365P] where P=(Fo^2^+2Fc^2^)/3'
_refine_ls_weighting_scheme calc
_refine_ls_wR_factor_gt 0.1510
_refine_ls_wR_factor_ref 0.1642
_reflns_Friedel_coverage 0.0
_reflns_limit_h_max 9
_reflns_limit_h_min -10
_reflns_limit_k_max 30
_reflns_limit_k_min 0
_reflns_limit_l_max 10
_reflns_limit_l_min 0
_reflns_number_gt 2510
_reflns_number_total 3266
_reflns_threshold_expression I>=2u(I)
_cod_data_source_file d4ce00853g2.cif
_cod_data_source_block C6-I135
_cod_depositor_comments 'Adding full bibliography for 7249319--7249331.cif.'
_cod_database_code 7249331
_chemical_oxdiff_formula 'C H O I F'
_chemical_oxdiff_usercomment 18
_reflns_odcompleteness_completeness 99.49
_reflns_odcompleteness_iscentric 1
_reflns_odcompleteness_theta 26.32
_olex2_refinement_description
;
1. Fixed Uiso
 At 1.2 times of:
  All C(H,H) groups
2.a Secondary CH2 refined with riding coordinates:
 C7(H7a,H7b), C8(H8a,H8b), C9(H9a,H9b), C10(H10a,H10b), C11(H11a,H11b),
 C12(H12a,H12b)
;
_olex2_submission_special_instructions 'No special instructions were received'

loop_
_space_group_symop_id
_space_group_symop_operation_xyz
1 x,y,z
2 -x,y+1/2,-z+1/2
3 -x,-y,-z
4 x,-y-1/2,z-1/2

loop_
_atom_site_label
_atom_site_type_symbol
_atom_site_fract_x
_atom_site_fract_y
_atom_site_fract_z
_atom_site_U_iso_or_equiv
_atom_site_adp_type
_atom_site_occupancy
_atom_site_refinement_flags_posn
C1 C 0.6648(14) 0.1889(4) 0.5807(13) 0.042(2) Uani 1.000000 .
C2 C 0.8125(14) 0.1900(5) 0.7326(13) 0.047(3) Uani 1.000000 .
C3 C 0.8820(13) 0.2351(5) 0.8119(12) 0.048(3) Uani 1.000000 .
C4 C 0.8077(14) 0.2815(4) 0.7427(12) 0.042(2) Uani 1.000000 .
C5 C 0.6618(13) 0.2833(4) 0.5917(12) 0.039(2) Uani 1.000000 .
C6 C 0.5940(13) 0.2367(4) 0.5159(11) 0.039(2) Uani 1.000000 .
C7 C 0.1847(15) 0.4436(5) 0.2161(13) 0.050(3) Uani 1.000000 .
H7a H 0.1325(15) 0.4779(5) 0.1985(13) 0.060(3) Uiso 1.000000 R
H7b H 0.1507(15) 0.4251(5) 0.2927(13) 0.060(3) Uiso 1.000000 R
C8 C 0.4270(16) 0.4934(4) 0.2336(15) 0.055(3) Uani 1.000000 .
H8a H 0.3758(16) 0.5250(4) 0.2527(15) 0.066(3) Uiso 1.000000 R
H8b H 0.3949(16) 0.4904(4) 0.1154(15) 0.066(3) Uiso 1.000000 R
C9 C 0.6168(15) 0.4955(5) 0.3258(13) 0.052(3) Uani 1.000000 .
H9a H 0.6490(15) 0.5033(5) 0.4420(13) 0.062(3) Uiso 1.000000 R
H9b H 0.6674(15) 0.4622(5) 0.3189(13) 0.062(3) Uiso 1.000000 R
C10 C 0.8588(15) 0.5395(6) 0.3264(13) 0.059(3) Uani 1.000000 .
H10a H 0.9103(15) 0.5053(6) 0.3330(13) 0.071(4) Uiso 1.000000 R
H10b H 0.8988(15) 0.5532(6) 0.4383(13) 0.071(4) Uiso 1.000000 R
C11 C 0.9127(14) 0.5752(5) 0.2233(14) 0.056(3) Uani 1.000000 .
H11a H 0.8540(14) 0.6085(5) 0.2092(14) 0.067(4) Uiso 1.000000 R
H11b H 1.0367(14) 0.5813(5) 0.2783(14) 0.067(4) Uiso 1.000000 R
C12 C 0.8874(16) 0.5854(5) -0.0513(14) 0.056(3) Uani 1.000000 .
H12a H 1.0086(16) 0.5938(5) -0.0176(14) 0.067(4) Uiso 1.000000 R
H12b H 0.8240(16) 0.6176(5) -0.0615(14) 0.067(4) Uiso 1.000000 R
F1 F 0.8847(10) 0.1441(3) 0.7990(9) 0.069(2) Uani 1.000000 .
F2 F 0.8750(9) 0.3253(3) 0.8187(9) 0.0651(19) Uani 1.000000 .
F3 F 0.4553(8) 0.2372(3) 0.3672(8) 0.0577(18) Uani 1.000000 .
I1 I 0.54847(12) 0.12052(3) 0.46332(11) 0.0643(3) Uani 1.000000 .
I2 I 1.11020(11) 0.23418(5) 1.03297(10) 0.0737(4) Uani 1.000000 .
I3 I 0.55059(11) 0.35367(3) 0.47564(10) 0.0566(3) Uani 1.000000 .
O1 O 0.3656(10) 0.4492(3) 0.2900(9) 0.0501(18) Uani 1.000000 .
O2 O 0.6768(9) 0.5353(3) 0.2528(9) 0.0526(19) Uani 1.000000 .
O3 O 0.8688(10) 0.5520(3) 0.0688(9) 0.055(2) Uani 1.000000 .

loop_
_atom_site_aniso_label
_atom_site_aniso_U_11
_atom_site_aniso_U_22
_atom_site_aniso_U_33
_atom_site_aniso_U_12
_atom_site_aniso_U_13
_atom_site_aniso_U_23
C1 0.048(6) 0.037(6) 0.044(5) -0.008(5) 0.023(5) 0.003(5)
C2 0.047(6) 0.055(7) 0.048(6) 0.011(5) 0.028(5) 0.012(6)
C3 0.031(5) 0.079(9) 0.028(5) -0.002(5) 0.006(4) -0.000(6)
C4 0.044(6) 0.048(6) 0.038(5) -0.007(5) 0.022(5) -0.003(5)
C5 0.044(5) 0.036(6) 0.039(5) 0.005(5) 0.020(4) 0.001(5)
C6 0.038(5) 0.045(6) 0.030(5) -0.008(5) 0.012(4) -0.002(5)
C7 0.057(7) 0.046(7) 0.054(6) -0.006(5) 0.031(6) 0.003(6)
C8 0.066(7) 0.031(6) 0.064(7) -0.007(5) 0.025(6) 0.011(6)
C9 0.067(7) 0.041(6) 0.042(5) -0.003(6) 0.019(5) 0.009(5)
C10 0.048(6) 0.076(9) 0.042(6) -0.006(6) 0.007(5) 0.008(6)
C11 0.037(6) 0.063(8) 0.054(6) -0.017(6) 0.006(5) -0.002(6)
C12 0.057(7) 0.054(7) 0.053(6) -0.014(6) 0.020(6) 0.011(6)
F1 0.071(5) 0.062(5) 0.070(4) 0.017(4) 0.025(4) 0.018(4)
F2 0.062(4) 0.061(5) 0.063(4) -0.018(4) 0.017(3) -0.020(4)
F3 0.047(4) 0.059(5) 0.044(3) 0.004(3) -0.003(3) -0.002(3)
I1 0.0764(6) 0.0477(5) 0.0715(6) -0.0155(4) 0.0340(5) -0.0181(4)
I2 0.0394(4) 0.1300(10) 0.0405(4) 0.0020(5) 0.0064(3) 0.0006(5)
I3 0.0639(5) 0.0473(5) 0.0603(5) 0.0042(4) 0.0281(4) 0.0097(4)
O1 0.057(5) 0.038(4) 0.052(4) -0.003(4) 0.020(4) 0.010(4)
O2 0.046(4) 0.054(5) 0.049(4) 0.002(4) 0.013(3) 0.013(4)
O3 0.059(5) 0.058(5) 0.050(4) -0.011(4) 0.024(4) -0.001(4)

loop_
_atom_type_symbol
_atom_type_scat_dispersion_real
_atom_type_scat_dispersion_imag
_atom_type_scat_Cromer_Mann_a1
_atom_type_scat_Cromer_Mann_a2
_atom_type_scat_Cromer_Mann_a3
_atom_type_scat_Cromer_Mann_a4
_atom_type_scat_Cromer_Mann_b1
_atom_type_scat_Cromer_Mann_b2
_atom_type_scat_Cromer_Mann_b3
_atom_type_scat_Cromer_Mann_b4
_atom_type_scat_Cromer_Mann_c
_atom_type_scat_source
_atom_type_scat_dispersion_source
I -0.41187 1.83264 20.14720 18.99490 7.51380 2.27350 4.34700 0.38140 27.76600 66.87760 4.07119989395 'International Tables Volume C Table 6.1.1.4 (pp. 500-502)' 'Henke, Gullikson and Davis, At. Data and Nucl. Data Tables, 1993, 54, 2'
H 0.00000 0.00000 0.49300 0.32291 0.14019 0.04081 10.51090 26.12570 3.14236 57.79970 0.0030380000826 'International Tables Volume C Table 6.1.1.4 (pp. 500-502)' 'Henke, Gullikson and Davis, At. Data and Nucl. Data Tables, 1993, 54, 2'
C 0.00347 0.00161 2.31000 1.02000 1.58860 0.86500 20.84390 10.20750 0.56870 51.65120 0.215599998832 'International Tables Volume C Table 6.1.1.4 (pp. 500-502)' 'Henke, Gullikson and Davis, At. Data and Nucl. Data Tables, 1993, 54, 2'
O 0.01158 0.00611 3.04850 2.28680 1.54630 0.86700 13.27710 5.70110 0.32390 32.90890 0.250800013542 'International Tables Volume C Table 6.1.1.4 (pp. 500-502)' 'Henke, Gullikson and Davis, At. Data and Nucl. Data Tables, 1993, 54, 2'
F 0.01794 0.01033 3.53920 2.64120 1.51700 1.02430 10.28250 4.29440 0.26150 26.14760 0.277599990368 'International Tables Volume C Table 6.1.1.4 (pp. 500-502)' 'Henke, Gullikson and Davis, At. Data and Nucl. Data Tables, 1993, 54, 2'

loop_
_geom_angle_atom_site_label_1
_geom_angle_atom_site_label_2
_geom_angle_atom_site_label_3
_geom_angle
_geom_angle_site_symmetry_1
_geom_angle_site_symmetry_3
_geom_angle_publ_flag
C6 C1 C2 116.0(10) . . ?
I1 C1 C2 123.1(8) . . ?
I1 C1 C6 120.9(8) . . ?
C3 C2 C1 122.3(11) . . ?
F1 C2 C1 117.5(11) . . ?
F1 C2 C3 120.3(10) . . ?
C4 C3 C2 119.6(10) . . ?
I2 C3 C2 120.3(9) . . ?
I2 C3 C4 120.0(9) . . ?
C5 C4 C3 121.2(10) . . ?
F2 C4 C3 119.8(10) . . ?
F2 C4 C5 119.0(10) . . ?
C6 C5 C4 117.5(10) . . ?
I3 C5 C4 122.4(8) . . ?
I3 C5 C6 120.1(7) . . ?
C5 C6 C1 123.4(9) . . ?
F3 C6 C1 117.5(9) . . ?
F3 C6 C5 119.0(9) . . ?
H7b C7 H7a 107.6 . . ?
C12 C7 H7a 108.6(7) 3_665 . ?
C12 C7 H7b 108.6(6) 3_665 . ?
O1 C7 H7a 108.6(6) . . ?
O1 C7 H7b 108.6(5) . . ?
O1 C7 C12 114.5(9) . 3_665 ?
H8b C8 H8a 108.384049450(15) . . ?
C9 C8 H8a 110.0(7) . . ?
C9 C8 H8b 110.0(7) . . ?
O1 C8 H8a 110.0(6) . . ?
O1 C8 H8b 110.0(6) . . ?
O1 C8 C9 108.3(9) . . ?
H9a C9 C8 110.3(7) . . ?
H9b C9 C8 110.3(7) . . ?
H9b C9 H9a 108.5 . . ?
O2 C9 C8 107.3(9) . . ?
O2 C9 H9a 110.3(6) . . ?
O2 C9 H9b 110.3(6) . . ?
H10b C10 H10a 108.3 . . ?
C11 C10 H10a 109.9(7) . . ?
C11 C10 H10b 109.9(6) . . ?
O2 C10 H10a 109.9(7) . . ?
O2 C10 H10b 109.9(6) . . ?
O2 C10 C11 109.0(9) . . ?
H11a C11 C10 110.0(7) . . ?
H11b C11 C10 110.0(6) . . ?
H11b C11 H11a 108.4 . . ?
O3 C11 C10 108.5(10) . . ?
O3 C11 H11a 110.0(6) . . ?
O3 C11 H11b 110.0(6) . . ?
H12a C12 C7 110.2(6) . 3_665 ?
H12b C12 C7 110.2(7) . 3_665 ?
H12b C12 H12a 108.5 . . ?
O3 C12 C7 107.4(9) . 3_665 ?
O3 C12 H12a 110.2(6) . . ?
O3 C12 H12b 110.2(6) . . ?
C8 O1 C7 114.3(8) . . ?
C10 O2 C9 112.6(8) . . ?
C12 O3 C11 114.2(9) . . ?

loop_
_geom_bond_atom_site_label_1
_geom_bond_atom_site_label_2
_geom_bond_distance
_geom_bond_site_symmetry_2
_geom_bond_publ_flag
C1 C2 1.400(15) . ?
C1 C6 1.381(14) . ?
C1 I1 2.066(10) . ?
C2 C3 1.354(17) . ?
C2 F1 1.343(13) . ?
C3 C4 1.364(16) . ?
C3 I2 2.095(10) . ?
C4 C5 1.389(14) . ?
C4 F2 1.311(12) . ?
C5 C6 1.373(14) . ?
C5 I3 2.095(10) . ?
C6 F3 1.346(11) . ?
C7 H7a 0.9700 . ?
C7 H7b 0.9700 . ?
C7 C12 1.520(15) 3_665 ?
C7 O1 1.402(13) . ?
C8 H8a 0.9700 . ?
C8 H8b 0.9700 . ?
C8 C9 1.470(16) . ?
C8 O1 1.427(12) . ?
C9 H9a 0.9700 . ?
C9 H9b 0.9700 . ?
C9 O2 1.418(13) . ?
C10 H10a 0.9700 . ?
C10 H10b 0.9700 . ?
C10 C11 1.501(16) . ?
C10 O2 1.408(13) . ?
C11 H11a 0.9700 . ?
C11 H11b 0.9700 . ?
C11 O3 1.395(13) . ?
C12 H12a 0.9700 . ?
C12 H12b 0.9700 . ?
C12 O3 1.430(13) . ?
